data_2005214
loop_
_publ_author_name
'Baggio, R.'
'Baggio, S.'
'Pardo, M. I.'
'Garland, M. T.'

_publ_section_title
Bis(\m-thiosulfato)-1\k<i>O</i>,1:2\k^2^<i>S</i>;2\k<i>O</i>,1:2\k^2^<i>S</i>-bis[(2,9-dimethyl-1,10-phenanthroline-<i>N</i>,<i>N</i>')cadmium(II)]
_journal_issue 8
_journal_name_full 'Acta Crystallographica Section C'
_journal_page_first 1939
_journal_page_last 1942
_journal_paper_doi 10.1107/S0108270196003502
_journal_volume 52
_journal_year 1996
_chemical_formula_iupac '[Cd2 (S2 O3)2 (C14 H12 N2)2]'
_chemical_formula_moiety '((C14 H12 N2)1-; (S2O3)1-; Cd2+)'
_chemical_formula_sum 'C28 H24 Cd2 N4 O6 S4'
_chemical_formula_weight 865.5
_chemical_name_systematic
;
Bis(\m-thiosulphato-S,O)-bis(dimethylphenanthrolyne cadmium(II))
;
_space_group_IT_number 14
_symmetry_cell_setting monoclinic
_symmetry_space_group_name_Hall '-P 2yn'
_symmetry_space_group_name_H-M 'P 1 21/n 1'
_audit_creation_method SHELXL
_cell_angle_alpha 90
_cell_angle_beta 109.56(1)
_cell_angle_gamma 90
_cell_formula_units_Z 2
_cell_length_a 8.439(1)
_cell_length_b 16.864(2)
_cell_length_c 11.010(1)
_cell_measurement_reflns_used 25
_cell_measurement_temperature 293(2)
_cell_measurement_theta_max 12.5
_cell_measurement_theta_min 7.5
_cell_volume 1476.5(3)
_computing_cell_refinement 'P3/P4-PC Diffractometer Program'
_computing_data_collection 'P3/P4-PC Diffractometer Program (Siemens, 1991)'
_computing_data_reduction 'XDISK in SHELXTL/PC (Sheldrick, 1991)'
_computing_molecular_graphics 'XP in SHELXTL/PC'
_computing_publication_material 'CIFTAB in SHELXL93 and PARST (Nardelli, 1983)'
_computing_structure_refinement 'SHELXL93 (Sheldrick, 1993)'
_computing_structure_solution 'XS in SHELXTL/PC'
_diffrn_ambient_temperature 293(2)
_diffrn_measurement_device 'Siemens R3m'
_diffrn_measurement_method \w/2\q
_diffrn_radiation_monochromator graphite
_diffrn_radiation_source 'fine-focus sealed tube'
_diffrn_radiation_type MoK\a
_diffrn_radiation_wavelength 0.71073
_diffrn_reflns_av_R_equivalents 0.010
_diffrn_reflns_av_sigmaI/netI 0.0184
_diffrn_reflns_limit_h_max 9
_diffrn_reflns_limit_h_min 0
_diffrn_reflns_limit_k_max 18
_diffrn_reflns_limit_k_min 0
_diffrn_reflns_limit_l_max 11
_diffrn_reflns_limit_l_min -11
_diffrn_reflns_number 2089
_diffrn_reflns_theta_max 22.54
_diffrn_reflns_theta_min 2.30
_diffrn_standards_decay_% <2
_diffrn_standards_interval_count 98
_diffrn_standards_number 2
_exptl_absorpt_coefficient_mu 1.77
_exptl_absorpt_correction_T_max 0.82
_exptl_absorpt_correction_T_min 0.78
_exptl_absorpt_correction_type 'semi-empirical via \y scan'
_exptl_crystal_colour colorless
_exptl_crystal_density_diffrn 1.947
_exptl_crystal_density_meas ?
_exptl_crystal_density_method none
_exptl_crystal_description plate
_exptl_crystal_F_000 856
_exptl_crystal_size_max 0.24
_exptl_crystal_size_mid 0.12
_exptl_crystal_size_min 0.10
_refine_diff_density_max 0.543
_refine_diff_density_min -0.375
_refine_ls_extinction_method none
_refine_ls_goodness_of_fit_all 1.056
_refine_ls_goodness_of_fit_obs 1.067
_refine_ls_matrix_type full
_refine_ls_number_parameters 199
_refine_ls_number_reflns 1935
_refine_ls_number_restraints 0
_refine_ls_restrained_S_all 1.069
_refine_ls_restrained_S_obs 1.067
_refine_ls_R_factor_all 0.0311
_refine_ls_R_factor_obs 0.0252
_refine_ls_shift/esd_max 0.000
_refine_ls_shift/esd_mean 0.000
_refine_ls_structure_factor_coef Fsqd
_refine_ls_weighting_scheme
;
calc w = 1/[\s^2^(F~o~^2^) + (0.0285P)^2^ + 2.3937P]
where P = (F~o~^2^ + 2F~c~^2^)/3
;
_refine_ls_wR_factor_all 0.0638
_refine_ls_wR_factor_obs 0.0591
_reflns_number_observed 1692
_reflns_number_total 1938
_reflns_observed_criterion >2sigma(I)
_cod_data_source_file bk1214.cif
_cod_data_source_block tmp
_cod_depositor_comments
;
The following automatic conversions were performed:

'_geom_torsion_publ_flag' value 'N' changed to 'n' according to
/home/saulius/struct/CIF-dictionaries/cif_core.dic dictionary named
'cif_core.dic' version 2.4.1 from 2010-06-29 (76 times).

Automatic conversion script
Id: cif_fix_values 1715 2011-07-08 13:25:40Z adriana 

The following automatic conversions were performed:

'_exptl_crystal_density_meas' value 'not measured' was changed to '?'
- the value is perceived as not measured.

Automatic conversion script
Id: cif_fix_values 3008 2015-01-20 13:52:24Z robertas 
;
_cod_original_sg_symbol_H-M 'P 21/n'
_cod_database_code 2005214
_cod_database_fobs_code 2005214

loop_
_symmetry_equiv_pos_as_xyz
'x, y, z'
'-x+1/2, y+1/2, -z+1/2'
'-x, -y, -z'
'x-1/2, -y-1/2, z-1/2'

loop_
_atom_site_aniso_label
_atom_site_aniso_U_11
_atom_site_aniso_U_22
_atom_site_aniso_U_33
_atom_site_aniso_U_12
_atom_site_aniso_U_13
_atom_site_aniso_U_23
Cd1 0.0407(2) 0.0364(2) 0.0214(2) -0.00241(14) 0.00539(13) -0.00091(13)
S1 0.0370(6) 0.0498(7) 0.0329(6) -0.0023(5) 0.0058(5) -0.0030(5)
S2 0.0453(6) 0.0498(7) 0.0300(6) -0.0134(5) 0.0075(5) 0.0063(5)
O1 0.101(3) 0.091(3) 0.032(2) 0.049(2) 0.007(2) 0.014(2)
O2 0.187(5) 0.044(2) 0.088(3) -0.035(2) 0.101(3) -0.024(2)
O3 0.060(3) 0.061(3) 0.169(5) -0.028(2) -0.013(3) 0.043(3)
C1 0.039(2) 0.028(2) 0.057(3) -0.001(2) 0.021(2) -0.002(2)
C2 0.053(3) 0.034(2) 0.072(3) -0.009(2) 0.036(3) -0.020(2)
C3 0.053(3) 0.047(3) 0.049(3) -0.021(2) 0.029(3) -0.025(2)
C4 0.040(2) 0.047(3) 0.033(2) -0.023(2) 0.019(2) -0.012(2)
C5 0.055(3) 0.069(3) 0.027(2) -0.032(3) 0.016(2) -0.013(2)
C6 0.044(3) 0.072(4) 0.027(2) -0.017(3) 0.003(2) 0.005(2)
C7 0.032(2) 0.053(3) 0.029(2) -0.011(2) 0.005(2) 0.007(2)
C8 0.035(2) 0.059(3) 0.045(3) 0.002(2) 0.003(2) 0.023(2)
C9 0.042(3) 0.043(3) 0.061(3) 0.010(2) 0.016(2) 0.016(2)
C10 0.038(2) 0.031(2) 0.044(2) 0.000(2) 0.016(2) 0.001(2)
C11 0.026(2) 0.037(2) 0.025(2) -0.008(2) 0.008(2) 0.000(2)
C12 0.028(2) 0.031(2) 0.027(2) -0.011(2) 0.011(2) -0.005(2)
C13 0.054(3) 0.040(3) 0.075(4) 0.012(2) 0.018(3) 0.005(2)
C14 0.064(3) 0.038(3) 0.062(3) 0.012(2) 0.025(3) -0.003(2)
N1 0.034(2) 0.026(2) 0.032(2) -0.0040(15) 0.012(2) -0.0034(14)
N2 0.030(2) 0.028(2) 0.027(2) -0.0006(14) 0.0077(14) 0.0013(14)

loop_
_atom_site_label
_atom_site_occupancy
_atom_site_fract_x
_atom_site_fract_y
_atom_site_fract_z
_atom_site_U_iso_or_equiv
_atom_site_thermal_displace_type
_atom_site_calc_flag
_atom_site_refinement_flags
_atom_site_type_symbol
Cd1 1 .54946(4) .00518(2) .66817(2) .0341(1) Uani d . Cd
S1 1 .2670(1) -.00201(7) .4904(1) .0414(3) Uani d . S
S2 1 .2729(1) -0.12535(7) .4738(1) .0430(3) Uani d . S
O1 1 .3566(5) -0.1564(2) .5991(3) .079(1) Uani d . O
O2 1 .3687(6) -0.1377(2) .3885(4) .092(2) Uani d . O
O3 1 .1048(5) -0.1512(2) .4188(5) .110(2) Uani d . O
C1 1 .4527(5) .1414(2) .8425(4) .040(1) Uani d . C
C2 1 .4712(6) .1831(3) .9569(5) .049(1) Uani d . C
H2A 1 .4048 .2297 .9546 .08 Uiso d R H
C3 1 .5805(6) .1573(3) 1.0703(5) .047(1) Uani d . C
H3A 1 .5952 .1856 1.149 .08 Uiso d R H
C4 1 .6770(5) .0899(3) 1.0741(4) .039(1) Uani d . C
C5 1 .7959(6) .0593(3) 1.1909(4) .050(1) Uani d . C
H5A 1 .812 .0868 1.2706 .08 Uiso d R H
C6 1 .8837(6) -.0061(3) 1.1909(4) .050(1) Uani d . C
H6A 1 .9619 -0.0253 1.2706 .08 Uiso d R H
C7 1 .8627(5) -.0494(3) 1.0753(4) .039(1) Uani d . C
C8 1 .9486(5) -0.1200(3) 1.0728(5) .049(1) Uani d . C
H8A 1 1.0263 -0.1412 1.1511 .08 Uiso d R H
C9 1 .9207(6) -0.1589(3) .9600(5) .049(1) Uani d . C
H9A 1 .9812 -0.2069 .9584 .08 Uiso d R H
C10 1 .8061(5) -0.1288(2) .8445(4) .037(1) Uani d . C
C11 1 .7483(5) -.0219(2) .9575(4) .0295(9) Uani d . C
C12 1 .6537(5) .0497(2) .9572(3) .0281(9) Uani d . C
C13 1 .3301(6) .1688(3) .7175(5) .057(1) Uani d . C
H13A .5 .3337 .1337 .6498 .08 Uiso d PR H
H13B .5 .3589 .2215 .6993 .08 Uiso d PR H
H13C .5 .2189 .1688 .7228 .08 Uiso d PR H
H13D .5 .2739 .2156 .7315 .08 Uiso d PR H
H13E .5 .2488 .1278 .682 .08 Uiso d PR H
H13F .5 .3888 .1805 .6585 .08 Uiso d PR H
C14 1 .7763(6) -0.1723(3) .7202(5) .054(1) Uani d . C
H14A .5 .6954 -0.144 .6515 .08 Uiso d PR H
H14B .5 .7344 -0.2245 .7269 .08 Uiso d PR H
H14C .5 .88 -0.1764 .7027 .08 Uiso d PR H
H14D .5 .8445 -0.2193 .7359 .08 Uiso d PR H
H14E .5 .8055 -0.1387 .6605 .08 Uiso d PR H
H14F .5 .6598 -0.1868 .6847 .08 Uiso d PR H
N1 1 .5427(4) .0762(2) .8432(3) .0306(7) Uani d . N
N2 1 .7231(4) -.0614(2) .8444(3) .0292(7) Uani d . N

loop_
_atom_type_symbol
_atom_type_description
_atom_type_scat_dispersion_real
_atom_type_scat_dispersion_imag
_atom_type_scat_source
C C 0.0033 0.0016 'International Tables Vol C Tables 4.2.6.8 and 6.1.1.4'
H H 0.0000 0.0000 'International Tables Vol C Tables 4.2.6.8 and 6.1.1.4'
O O 0.0106 0.0060 'International Tables Vol C Tables 4.2.6.8 and 6.1.1.4'
S S 0.1246 0.1234 'International Tables Vol C Tables 4.2.6.8 and 6.1.1.4'
Cd Cd -0.8075 1.2024 'International Tables Vol C Tables 4.2.6.8 and 6.1.1.4'
N N 0.0061 0.0033 'International Tables Vol C Tables 4.2.6.8 and 6.1.1.4'

loop_
_geom_angle_atom_site_label_1
_geom_angle_atom_site_label_2
_geom_angle_atom_site_label_3
_geom_angle_site_symmetry_1
_geom_angle_site_symmetry_3
_geom_angle
_geom_angle_publ_flag
N1 Cd1 N2 . . 74.51(11) yes
N1 Cd1 O2 . 3_656 80.06(11) yes
N2 Cd1 O2 . 3_656 120.06(14) yes
N1 Cd1 S1 . . 113.21(8) yes
N2 Cd1 S1 . . 143.10(8) yes
O2 Cd1 S1 3_656 . 96.79(12) yes
N1 Cd1 S1 . 3_656 137.60(8) yes
N2 Cd1 S1 . 3_656 101.25(8) yes
O2 Cd1 S1 3_656 3_656 65.54(8) yes
S1 Cd1 S1 . 3_656 95.46(3) yes
S2 S1 Cd1 . . 94.09(5) yes
S2 S1 Cd1 . 3_656 83.55(5) yes
Cd1 S1 Cd1 . 3_656 84.54(3) yes
O3 S2 O1 . . 113.8(3) yes
O3 S2 O2 . . 112.2(3) yes
O1 S2 O2 . . 111.9(3) yes
O3 S2 S1 . . 107.2(2) yes
O1 S2 S1 . . 107.5(2) yes
O2 S2 S1 . . 103.64(15) yes
S2 O2 Cd1 . 3_656 107.3(2) yes
N1 C1 C2 . . 121.0(4) yes
N1 C1 C13 . . 118.5(4) yes
C2 C1 C13 . . 120.5(4) yes
C3 C2 C1 . . 120.2(4) yes
C2 C3 C4 . . 120.2(4) yes
C3 C4 C12 . . 117.7(4) yes
C3 C4 C5 . . 123.1(4) yes
C12 C4 C5 . . 119.2(4) yes
C6 C5 C4 . . 121.3(4) yes
C5 C6 C7 . . 121.5(4) yes
C8 C7 C11 . . 117.4(4) yes
C8 C7 C6 . . 122.9(4) yes
C11 C7 C6 . . 119.6(4) yes
C9 C8 C7 . . 119.9(4) yes
C8 C9 C10 . . 120.6(4) yes
N2 C10 C9 . . 120.6(4) yes
N2 C10 C14 . . 119.3(4) yes
C9 C10 C14 . . 120.1(4) yes
N2 C11 C7 . . 121.9(4) yes
N2 C11 C12 . . 119.2(3) yes
C7 C11 C12 . . 118.9(3) yes
N1 C12 C4 . . 121.6(4) yes
N1 C12 C11 . . 119.0(3) yes
C4 C12 C11 . . 119.4(3) yes
C1 N1 C12 . . 119.3(3) yes
C1 N1 Cd1 . . 127.0(3) yes
C12 N1 Cd1 . . 113.5(2) yes
C10 N2 C11 . . 119.6(3) yes
C10 N2 Cd1 . . 127.1(3) yes
C11 N2 Cd1 . . 113.2(2) yes

loop_
_geom_bond_atom_site_label_1
_geom_bond_atom_site_label_2
_geom_bond_site_symmetry_2
_geom_bond_distance
_geom_bond_publ_flag
Cd1 N1 . 2.286(3) yes
Cd1 N2 . 2.295(3) yes
Cd1 O2 3_656 2.480(3) yes
Cd1 S1 . 2.5307(11) yes
Cd1 S1 3_656 2.6950(12) yes
S1 S2 . 2.090(2) yes
S1 Cd1 3_656 2.6950(12) yes
S2 O3 . 1.412(4) yes
S2 O1 . 1.422(3) yes
S2 O2 . 1.445(4) yes
O2 Cd1 3_656 2.480(3) yes
C1 N1 . 1.334(5) yes
C1 C2 . 1.405(6) yes
C1 C13 . 1.492(6) yes
C2 C3 . 1.353(7) yes
C3 C4 . 1.391(6) yes
C4 C12 . 1.409(5) yes
C4 C5 . 1.436(6) yes
C5 C6 . 1.329(7) yes
C6 C7 . 1.426(6) yes
C7 C8 . 1.399(6) yes
C7 C11 . 1.411(5) yes
C8 C9 . 1.353(7) yes
C9 C10 . 1.410(6) yes
C10 N2 . 1.334(5) yes
C10 C14 . 1.498(6) yes
C11 N2 . 1.365(5) yes
C11 C12 . 1.447(5) yes
C12 N1 . 1.366(5) yes

loop_
_geom_torsion_atom_site_label_1
_geom_torsion_atom_site_label_2
_geom_torsion_atom_site_label_3
_geom_torsion_atom_site_label_4
_geom_torsion_site_symmetry_1
_geom_torsion_site_symmetry_4
_geom_torsion
_geom_torsion_publ_flag
N1 Cd1 S1 S2 . . -128.88(9) n
N2 Cd1 S1 S2 . . -33.87(15) n
O2 Cd1 S1 S2 3_656 . 149.06(9) n
S1 Cd1 S1 S2 3_656 . 83.11(5) n
N1 Cd1 S1 Cd1 . 3_656 148.01(8) n
N2 Cd1 S1 Cd1 . 3_656 -116.98(13) n
O2 Cd1 S1 Cd1 3_656 3_656 65.95(8) n
S1 Cd1 S1 Cd1 3_656 3_656 0.0 n
Cd1 S1 S2 O3 . . 156.9(2) n
Cd1 S1 S2 O3 3_656 . -119.1(2) n
Cd1 S1 S2 O1 . . 34.2(2) n
Cd1 S1 S2 O1 3_656 . 118.2(2) n
Cd1 S1 S2 O2 . . -84.4(2) n
Cd1 S1 S2 O2 3_656 . -0.4(2) n
O3 S2 O2 Cd1 . 3_656 115.7(2) n
O1 S2 O2 Cd1 . 3_656 -115.1(3) n
S1 S2 O2 Cd1 . 3_656 0.4(2) n
N1 C1 C2 C3 . . -0.5(6) n
C13 C1 C2 C3 . . 178.9(4) n
C1 C2 C3 C4 . . 1.0(6) n
C2 C3 C4 C12 . . -1.3(6) n
C2 C3 C4 C5 . . 179.7(4) n
C3 C4 C5 C6 . . 178.7(4) n
C12 C4 C5 C6 . . -0.2(6) n
C4 C5 C6 C7 . . -0.6(7) n
C5 C6 C7 C8 . . -177.7(4) n
C5 C6 C7 C11 . . 1.0(6) n
C11 C7 C8 C9 . . 0.2(6) n
C6 C7 C8 C9 . . 178.8(4) n
C7 C8 C9 C10 . . 0.3(7) n
C8 C9 C10 N2 . . 0.0(7) n
C8 C9 C10 C14 . . 179.9(4) n
C8 C7 C11 N2 . . -1.0(6) n
C6 C7 C11 N2 . . -179.7(4) n
C8 C7 C11 C12 . . 178.3(3) n
C6 C7 C11 C12 . . -0.5(6) n
C3 C4 C12 N1 . . 1.2(6) n
C5 C4 C12 N1 . . -179.8(3) n
C3 C4 C12 C11 . . -178.3(3) n
C5 C4 C12 C11 . . 0.7(5) n
N2 C11 C12 N1 . . -0.6(5) n
C7 C11 C12 N1 . . -179.9(3) n
N2 C11 C12 C4 . . 178.9(3) n
C7 C11 C12 C4 . . -0.4(5) n
C2 C1 N1 C12 . . 0.4(5) n
C13 C1 N1 C12 . . -179.0(4) n
C2 C1 N1 Cd1 . . -174.5(3) n
C13 C1 N1 Cd1 . . 6.0(5) n
C4 C12 N1 C1 . . -0.7(5) n
C11 C12 N1 C1 . . 178.7(3) n
C4 C12 N1 Cd1 . . 174.9(3) n
C11 C12 N1 Cd1 . . -5.7(4) n
N2 Cd1 N1 C1 . . -178.3(3) n
O2 Cd1 N1 C1 3_656 . 56.5(3) n
S1 Cd1 N1 C1 . . -36.6(3) n
S1 Cd1 N1 C1 3_656 . 91.9(3) n
N2 Cd1 N1 C12 . . 6.5(2) n
O2 Cd1 N1 C12 3_656 . -118.6(3) n
S1 Cd1 N1 C12 . . 148.2(2) n
S1 Cd1 N1 C12 3_656 . -83.3(3) n
C9 C10 N2 C11 . . -0.7(6) n
C14 C10 N2 C11 . . 179.3(4) n
C9 C10 N2 Cd1 . . 174.1(3) n
C14 C10 N2 Cd1 . . -5.9(5) n
C7 C11 N2 C10 . . 1.3(5) n
C12 C11 N2 C10 . . -178.0(3) n
C7 C11 N2 Cd1 . . -174.3(3) n
C12 C11 N2 Cd1 . . 6.5(4) n
N1 Cd1 N2 C10 . . 178.1(3) n
O2 Cd1 N2 C10 3_656 . -113.5(3) n
S1 Cd1 N2 C10 . . 69.9(3) n
S1 Cd1 N2 C10 3_656 . -45.4(3) n
N1 Cd1 N2 C11 . . -6.8(2) n
O2 Cd1 N2 C11 3_656 . 61.6(3) n
S1 Cd1 N2 C11 . . -115.0(2) n
S1 Cd1 N2 C11 3_656 . 129.7(2) n
